data_4516818
loop_
_publ_author_name
'Pan, Changwang'
'Bao, Lipiao'
'Yu, Xianyong'
'Fang, Hongyun'
'Xie, Yunpeng'
'Akasaka, Takeshi'
'Lu, Xing'

_publ_section_title
;
 Facile Access to Y<sub>2</sub>C<sub>2n</sub> (2n = 92-130) and
 Crystallographic Characterization of
 Y<sub>2</sub>C<sub>2</sub>@C<sub>1</sub>(1660)-C<sub>108</sub>: A Giant
 Nanocapsule with a Linear Carbide Cluster.
;
_journal_issue 2
_journal_name_full 'ACS nano'
_journal_page_first 2065
_journal_page_last 2069
_journal_paper_doi 10.1021/acsnano.8b00384
_journal_volume 12
_journal_year 2018
_chemical_formula_sum 'C91 H44 N4 Ni S0 Y'
_chemical_formula_weight 1340.92
_space_group_crystal_system monoclinic
_space_group_IT_number 14
_space_group_name_Hall '-P 2yn'
_space_group_name_H-M_alt 'P 1 21/n 1'
_atom_sites_solution_hydrogens geom
_audit_creation_method SHELXL-2016/6
_cell_angle_alpha 90
_cell_angle_beta 89.996(2)
_cell_angle_gamma 90
_cell_formula_units_Z 4
_cell_length_a 17.990(6)
_cell_length_b 18.597(6)
_cell_length_c 18.679(6)
_cell_measurement_reflns_used 9749
_cell_measurement_temperature 100(2)
_cell_measurement_theta_max 23.735
_cell_measurement_theta_min 2.312
_cell_volume 6249(4)
_computing_structure_refinement 'SHELXL-2016/6 (Sheldrick, 2016)'
_diffrn_ambient_temperature 100(2)
_diffrn_measured_fraction_theta_full 0.976
_diffrn_measured_fraction_theta_max 0.973
_diffrn_measurement_device_type 'CCD MX300-HE'
_diffrn_measurement_method 'phi scans'
_diffrn_radiation_type synchrotron
_diffrn_radiation_wavelength 0.6525
_diffrn_reflns_av_R_equivalents 0.0877
_diffrn_reflns_av_unetI/netI 0.0742
_diffrn_reflns_Laue_measured_fraction_full 0.976
_diffrn_reflns_Laue_measured_fraction_max 0.973
_diffrn_reflns_limit_h_max 22
_diffrn_reflns_limit_h_min -22
_diffrn_reflns_limit_k_max 23
_diffrn_reflns_limit_k_min -23
_diffrn_reflns_limit_l_max 22
_diffrn_reflns_limit_l_min -22
_diffrn_reflns_number 83306
_diffrn_reflns_point_group_measured_fraction_full 0.976
_diffrn_reflns_point_group_measured_fraction_max 0.973
_diffrn_reflns_theta_full 23.048
_diffrn_reflns_theta_max 24.029
_diffrn_reflns_theta_min 1.419
_diffrn_source 'SSRF, Beamline B17B'
_exptl_absorpt_coefficient_mu 1.042
_exptl_absorpt_correction_T_max 0.6636
_exptl_absorpt_correction_T_min 0.5315
_exptl_absorpt_correction_type multi-scan
_exptl_absorpt_process_details SADABS
_exptl_crystal_colour black
_exptl_crystal_density_diffrn 1.425
_exptl_crystal_description block
_exptl_crystal_F_000 2740
_exptl_crystal_size_max 0.400
_exptl_crystal_size_mid 0.200
_exptl_crystal_size_min 0.200
_refine_diff_density_max 0.553
_refine_diff_density_min -0.733
_refine_diff_density_rms 0.085
_refine_ls_extinction_method none
_refine_ls_goodness_of_fit_ref 1.157
_refine_ls_hydrogen_treatment constr
_refine_ls_matrix_type full
_refine_ls_number_parameters 1415
_refine_ls_number_reflns 12391
_refine_ls_number_restraints 11662
_refine_ls_restrained_S_all 1.773
_refine_ls_R_factor_all 0.0918
_refine_ls_R_factor_gt 0.0803
_refine_ls_shift/su_max 0.155
_refine_ls_shift/su_mean 0.016
_refine_ls_structure_factor_coef Fsqd
_refine_ls_weighting_details 'w=1/[\s^2^(Fo^2^)+(0.1000P)^2^+5.0000P] where P=(Fo^2^+2Fc^2^)/3'
_refine_ls_weighting_scheme calc
_refine_ls_wR_factor_gt 0.2152
_refine_ls_wR_factor_ref 0.2246
_reflns_Friedel_coverage 0.000
_reflns_number_gt 9922
_reflns_number_total 12391
_reflns_threshold_expression 'I > 2\s(I)'
_cod_data_source_file nn8b00384_si_001.cif
_cod_data_source_block 14
_cod_depositor_comments
;
The following automatic conversions were performed:

data item '_exptl_absorpt_correction_type' value 'Multi-scan' was
changed to 'multi-scan' in accordance with the
/home/saulius/struct/COD-crude-data/automatic-downloads/DataCite-retrospective/ACS/depositions/lib/dictionaries/cif_core.dic
dictionary named 'cif_core.dic' version 2.4.2 last updated on
2011-04-26.

Automatic conversion script
Id: cif_fix_values 6909 2019-04-08 15:41:33Z antanas 
;
_cod_original_sg_symbol_H-M 'P 21/n'
_cod_database_code 4516818
_shelx_shelxl_version_number 2016/6
_shelx_space_group_comment
;
The symmetry employed for this shelxl refinement is uniquely defined
by the following loop, which should always be used as a source of
symmetry information in preference to the above space-group names.
They are only intended as comments.
;
_shelx_estimated_absorpt_t_min 0.681
_shelx_estimated_absorpt_t_max 0.819
_platon_squeeze_void_probe_radius 1.20

loop_
_space_group_symop_operation_xyz
'x, y, z'
'-x+1/2, y+1/2, -z+1/2'
'-x, -y, -z'
'x-1/2, -y-1/2, z-1/2'

loop_
_atom_site_label
_atom_site_type_symbol
_atom_site_fract_x
_atom_site_fract_y
_atom_site_fract_z
_atom_site_U_iso_or_equiv
_atom_site_adp_type
_atom_site_occupancy
_atom_site_site_symmetry_order
_atom_site_calc_flag
_atom_site_refinement_flags_posn
_atom_site_refinement_flags_adp
_atom_site_refinement_flags_occupancy
_atom_site_disorder_assembly
_atom_site_disorder_group
C1 C 0.4144(14) 0.5870(12) 0.2837(14) 0.222(6) Uani 0.5 1 d D U P A -1
C2 C 0.7316(12) 0.5253(11) 0.5976(11) 0.213(6) Uani 0.5 1 d D U P A -1
C3 C 0.2888(8) 0.4215(11) 0.3620(8) 0.150(4) Uani 0.5 1 d D U P A -1
C4 C 0.6972(16) 0.4953(12) 0.6601(13) 0.222(6) Uani 0.5 1 d D U P A -1
C5 C 0.6164(12) 0.3774(10) 0.6768(10) 0.182(5) Uani 0.5 1 d D U P A -1
C6 C 0.4307(13) 0.6811(13) 0.3535(12) 0.224(6) Uani 0.5 1 d D U P A -1
C7 C 0.5946(12) 0.3195(8) 0.6332(10) 0.189(5) Uani 0.5 1 d D U P A -1
C8 C 0.3911(13) 0.5988(12) 0.7199(14) 0.192(5) Uani 0.5 1 d D U P A -1
C9 C 0.6560(12) 0.2911(10) 0.4479(10) 0.197(5) Uani 0.5 1 d D U P A -1
C10 C 0.6464(12) 0.7041(11) 0.4828(16) 0.223(6) Uani 0.5 1 d D U P A -1
C11 C 0.3998(12) 0.2636(11) 0.4688(10) 0.179(5) Uani 0.5 1 d D U P A -1
C12 C 0.2824(9) 0.4151(12) 0.5798(11) 0.158(4) Uani 0.5 1 d D U P A -1
C13 C 0.6507(12) 0.6419(12) 0.3692(12) 0.216(6) Uani 0.5 1 d D U P A -1
C14 C 0.3675(11) 0.3924(11) 0.6827(11) 0.160(4) Uani 0.5 1 d D U P A -1
C15 C 0.4221(12) 0.4237(12) 0.7298(13) 0.171(5) Uani 0.5 1 d D U P A -1
C16 C 0.3114(17) 0.4323(18) 0.6509(15) 0.174(5) Uani 0.5 1 d D U P A -1
C17 C 0.2949(16) 0.5607(13) 0.6442(14) 0.196(6) Uani 0.5 1 d D U P A -1
C18 C 0.5633(12) 0.4176(10) 0.7263(10) 0.182(5) Uani 0.5 1 d D U P A -1
C19 C 0.5340(12) 0.7452(12) 0.5363(16) 0.219(6) Uani 0.5 1 d D U P A -1
C20 C 0.5833(14) 0.4150(15) 0.2612(11) 0.198(5) Uani 0.5 1 d D U P A -1
C21 C 0.3599(12) 0.6534(13) 0.3631(12) 0.217(6) Uani 0.5 1 d D U P A -1
C22 C 0.5872(17) 0.7231(18) 0.5906(15) 0.240(6) Uani 0.5 1 d D U P A -1
C23 C 0.7307(12) 0.4042(11) 0.4387(13) 0.199(6) Uani 0.5 1 d D U P A -1
C24 C 0.5849(14) 0.4923(11) 0.7319(14) 0.200(6) Uani 0.5 1 d D U P A -1
C25 C 0.5376(15) 0.6064(13) 0.7393(16) 0.214(6) Uani 0.5 1 d D U P A -1
C26 C 0.6563(19) 0.6959(19) 0.5586(16) 0.234(6) Uani 0.5 1 d D U P A -1
C27 C 0.4635(12) 0.6406(12) 0.3036(12) 0.218(6) Uani 0.5 1 d D U P A -1
C28 C 0.5735(14) 0.739(2) 0.4720(14) 0.237(6) Uani 0.5 1 d D U P A -1
C29 C 0.3551(13) 0.6765(11) 0.6165(12) 0.209(6) Uani 0.5 1 d D U P A -1
C30 C 0.3768(18) 0.5236(12) 0.7304(16) 0.183(5) Uani 0.5 1 d D U P A -1
C31 C 0.5021(13) 0.4995(12) 0.2446(11) 0.191(5) Uani 0.5 1 d D U P A -1
C32 C 0.4921(11) 0.3891(9) 0.7203(9) 0.169(5) Uani 0.5 1 d D U P A -1
C33 C 0.5562(17) 0.700(2) 0.658(2) 0.236(6) Uani 0.5 1 d D U P A -1
C34 C 0.3479(13) 0.5972(13) 0.3200(14) 0.210(6) Uani 0.5 1 d D U P A -1
C35 C 0.2635(16) 0.4098(15) 0.4326(11) 0.166(5) Uani 0.5 1 d D U P A -1
C36 C 0.2756(13) 0.6021(12) 0.4591(13) 0.189(5) Uani 0.5 1 d D U P A -1
C37 C 0.3156(13) 0.6760(12) 0.5523(11) 0.200(5) Uani 0.5 1 d D U P A -1
C38 C 0.3205(15) 0.4987(12) 0.6821(14) 0.179(5) Uani 0.5 1 d D U P A -1
C39 C 0.4340(17) 0.4890(15) 0.7501(10) 0.162(5) Uani 0.5 1 d . U P A -1
C40 C 0.7491(14) 0.4689(12) 0.4757(12) 0.200(6) Uani 0.5 1 d D U P A -1
C41 C 0.3053(14) 0.3449(16) 0.5529(10) 0.171(5) Uani 0.5 1 d D U P A -1
C42 C 0.7128(13) 0.4035(12) 0.5866(12) 0.184(5) Uani 0.5 1 d D U P A -1
C43 C 0.6456(15) 0.5367(12) 0.7017(15) 0.225(6) Uani 0.5 1 d D U P A -1
C44 C 0.4795(14) 0.6945(15) 0.6691(16) 0.225(6) Uani 0.5 1 d D U P A -1
C45 C 0.6356(11) 0.2911(11) 0.3783(11) 0.226(6) Uani 0.5 1 d D U P A -1
C46 C 0.726(2) 0.5914(14) 0.5575(13) 0.217(6) Uani 0.5 1 d D U P A -1
C47 C 0.5189(12) 0.5345(12) 0.7572(9) 0.169(5) Uani 0.5 1 d D U P A -1
C48 C 0.2651(11) 0.5511(12) 0.5778(11) 0.175(5) Uani 0.5 1 d D U P A -1
C49 C 0.7286(11) 0.6004(12) 0.4792(12) 0.209(5) Uani 0.5 1 d D U P A -1
C50 C 0.7021(12) 0.3446(11) 0.4776(11) 0.193(5) Uani 0.5 1 d D U P A -1
C51 C 0.2556(16) 0.4815(13) 0.5441(13) 0.174(5) Uani 0.5 1 d D U P A -1
C52 C 0.5638(12) 0.2703(13) 0.3676(12) 0.218(6) Uani 0.5 1 d D U P A -1
C53 C 0.5391(12) 0.2497(11) 0.4987(10) 0.220(6) Uani 0.5 1 d D U P A -1
C54 C 0.4614(13) 0.7193(12) 0.4136(12) 0.220(6) Uani 0.5 1 d D U P A -1
C55 C 0.3223(18) 0.6565(19) 0.4284(13) 0.209(6) Uani 0.5 1 d D U P A -1
C56 C 0.3973(11) 0.3310(14) 0.6505(11) 0.175(5) Uani 0.5 1 d D U P A -1
C57 C 0.4229(12) 0.2739(14) 0.5404(10) 0.183(5) Uani 0.5 1 d D U P A -1
C58 C 0.5138(12) 0.4249(13) 0.2468(9) 0.182(5) Uani 0.5 1 d D U P A -1
C59 C 0.2901(9) 0.3508(10) 0.4755(9) 0.154(4) Uani 0.5 1 d D U P A -1
C60 C 0.3688(10) 0.3103(8) 0.5812(9) 0.156(4) Uani 0.5 1 d D U P A -1
C61 C 0.6522(15) 0.6090(13) 0.6672(13) 0.231(6) Uani 0.5 1 d D U P A -1
C62 C 0.5182(11) 0.2963(9) 0.6312(8) 0.180(5) Uani 0.5 1 d D U P A -1
C63 C 0.4984(11) 0.2630(8) 0.5605(9) 0.180(5) Uani 0.5 1 d D U P A -1
C64 C 0.4507(13) 0.7439(11) 0.5461(13) 0.219(6) Uani 0.5 1 d D U P A -1
C65 C 0.4517(12) 0.2576(13) 0.4111(11) 0.195(5) Uani 0.5 1 d D U P A -1
C66 C 0.5241(12) 0.2466(14) 0.4245(11) 0.215(6) Uani 0.5 1 d D U P A -1
C67 C 0.3494(13) 0.6981(13) 0.4856(13) 0.227(6) Uani 0.5 1 d D U P A -1
C68 C 0.5420(14) 0.7169(11) 0.4044(13) 0.224(6) Uani 0.5 1 d D U P A -1
C69 C 0.4538(13) 0.3767(14) 0.2646(10) 0.197(5) Uani 0.5 1 d D U P A -1
C70 C 0.4638(12) 0.6380(13) 0.7241(12) 0.194(5) Uani 0.5 1 d D U P A -1
C71 C 0.3002(16) 0.5492(14) 0.3525(17) 0.197(6) Uani 0.5 1 d D U P A -1
C72 C 0.6772(14) 0.4211(12) 0.6514(15) 0.193(5) Uani 0.5 1 d D U P A -1
C73 C 0.3109(13) 0.4807(11) 0.3193(12) 0.174(5) Uani 0.5 1 d D U P A -1
C74 C 0.3398(13) 0.6201(11) 0.6648(12) 0.194(6) Uani 0.5 1 d D U P A -1
C75 C 0.7064(10) 0.3990(11) 0.3692(12) 0.198(5) Uani 0.5 1 d D U P A -1
C76 C 0.2529(10) 0.4757(13) 0.4688(13) 0.168(5) Uani 0.5 1 d D U P A -1
C77 C 0.6283(12) 0.3042(8) 0.5700(9) 0.165(5) Uani 0.5 1 d D U P A -1
C78 C 0.6906(15) 0.3469(16) 0.5548(12) 0.178(5) Uani 0.5 1 d D U P A -1
C79 C 0.4732(11) 0.3297(8) 0.6734(8) 0.176(5) Uani 0.5 1 d D U P A -1
C80 C 0.741(2) 0.4653(13) 0.5501(12) 0.203(6) Uani 0.5 1 d D U P A -1
C81 C 0.4222(12) 0.2874(15) 0.3495(12) 0.191(5) Uani 0.5 1 d D U P A -1
C82 C 0.3324(11) 0.3680(10) 0.3291(9) 0.166(5) Uani 0.5 1 d D U P A -1
C83 C 0.4271(12) 0.5226(11) 0.2513(11) 0.190(5) Uani 0.5 1 d D U P A -1
C84 C 0.3860(10) 0.4013(11) 0.2761(6) 0.160(4) Uani 0.5 1 d D U P A -1
C85 C 0.3682(11) 0.4729(11) 0.2703(8) 0.170(5) Uani 0.5 1 d D U P A -1
C86 C 0.263(2) 0.5374(14) 0.4219(13) 0.190(5) Uani 0.5 1 d D U P A -1
C87 C 0.7134(13) 0.5270(12) 0.3674(12) 0.206(6) Uani 0.5 1 d D U P A -1
C88 C 0.6104(12) 0.2714(10) 0.5010(10) 0.213(6) Uani 0.5 1 d D U P A -1
C89 C 0.742(2) 0.5367(12) 0.4358(13) 0.215(6) Uani 0.5 1 d D U P A -1
C90 C 0.3340(13) 0.3009(14) 0.4416(10) 0.170(5) Uani 0.5 1 d D U P A -1
C91 C 0.6622(11) 0.3472(11) 0.3393(12) 0.204(5) Uani 0.5 1 d D U P A -1
C92 C 0.2714(14) 0.6129(12) 0.5340(12) 0.195(5) Uani 0.5 1 d D U P A -1
C93 C 0.6936(17) 0.4640(11) 0.3336(15) 0.207(6) Uani 0.5 1 d D U P A -1
C94 C 0.5930(13) 0.6470(14) 0.7015(16) 0.229(6) Uani 0.5 1 d D U P A -1
C95 C 0.6826(19) 0.6515(15) 0.4388(13) 0.216(6) Uani 0.5 1 d D U P A -1
C96 C 0.6893(14) 0.6430(13) 0.6065(12) 0.231(6) Uani 0.5 1 d D U P A -1
C97 C 0.4207(12) 0.7313(12) 0.4754(13) 0.219(6) Uani 0.5 1 d D U P A -1
C98 C 0.4271(14) 0.7158(13) 0.6133(13) 0.220(6) Uani 0.5 1 d D U P A -1
C99 C 0.5498(13) 0.5585(14) 0.2655(18) 0.214(6) Uani 0.5 1 d D U P A -1
C100 C 0.5419(14) 0.3073(13) 0.3080(12) 0.218(6) Uani 0.5 1 d D U P A -1
C101 C 0.4665(14) 0.3194(14) 0.2989(11) 0.195(5) Uani 0.5 1 d D U P A -1
C102 C 0.5988(14) 0.3519(13) 0.2979(14) 0.217(5) Uani 0.5 1 d D U P A -1
C103 C 0.6665(17) 0.5780(14) 0.3312(16) 0.216(6) Uani 0.5 1 d D U P A -1
C104 C 0.3535(11) 0.3144(10) 0.3682(9) 0.168(5) Uani 0.5 1 d D U P A -1
C105 C 0.6405(15) 0.4638(13) 0.2810(14) 0.199(6) Uani 0.5 1 d D U P A -1
C106 C 0.6212(14) 0.5363(14) 0.2844(14) 0.221(6) Uani 0.5 1 d D U P A -1
C107 C 0.5392(12) 0.6257(14) 0.3016(15) 0.232(6) Uani 0.5 1 d D U P A -1
C108 C 0.5777(13) 0.6705(16) 0.3527(17) 0.222(6) Uani 0.5 1 d D U P A -1
Y1 Y 0.5005(9) 0.6036(6) 0.6181(5) 0.246(6) Uani 0.2042 1 d . . P B 3
Y2 Y 0.4262(10) 0.5636(14) 0.6155(6) 0.402(12) Uani 0.1859 1 d . . P B 3
Y3 Y 0.4997(14) 0.5553(9) 0.6378(4) 0.161(7) Uani 0.083 1 d . . P B 3
Y4 Y 0.5478(8) 0.4895(10) 0.6367(4) 0.274(7) Uani 0.1603 1 d . . P B 3
Y5 Y 0.4499(7) 0.4896(9) 0.6355(4) 0.278(6) Uani 0.1761 1 d . . P B 3
Y6 Y 0.5730(9) 0.5620(13) 0.6163(5) 0.375(11) Uani 0.1906 1 d . . P B 3
C109 C 0.5003(6) 0.5170(6) 0.5235(4) 0.155(3) Uani 1 1 d . . . B 3
Ni1 Ni 0.49999(2) 0.53547(2) 0.91341(2) 0.03394(18) Uani 1 1 d . . . C 4
N1 N 0.39087(14) 0.53544(12) 0.91179(14) 0.0384(5) Uani 1 1 d . . . C 4
N2 N 0.50020(13) 0.43003(13) 0.91600(12) 0.0374(5) Uani 1 1 d . . . C 4
N3 N 0.60877(14) 0.53544(12) 0.91155(14) 0.0388(5) Uani 1 1 d . . . C 4
N4 N 0.50011(13) 0.64109(13) 0.90836(13) 0.0390(5) Uani 1 1 d . . . C 4
C111 C 0.8126(3) 0.6438(3) 0.8214(3) 0.0934(16) Uani 1 1 d . . . C 4
H11A H 0.863042 0.663312 0.817775 0.140 Uiso 1 1 calc R U . C 4
H11B H 0.776628 0.680803 0.807285 0.140 Uiso 1 1 calc R U . C 4
H11C H 0.807694 0.602121 0.789722 0.140 Uiso 1 1 calc R U . C 4
C112 C 0.7977(2) 0.6212(2) 0.8976(2) 0.0624(9) Uani 1 1 d . . . C 4
H11D H 0.842597 0.597175 0.916774 0.075 Uiso 1 1 calc R U . C 4
H11E H 0.788609 0.664687 0.926895 0.075 Uiso 1 1 calc R U . C 4
C113 C 0.73284(17) 0.57147(19) 0.90547(18) 0.0480(7) Uani 1 1 d . . . C 4
C114 C 0.65577(16) 0.59376(16) 0.90721(16) 0.0411(6) Uani 1 1 d . . . C 4
C115 C 0.63349(17) 0.66425(17) 0.90551(17) 0.0456(7) Uani 1 1 d . . . C 4
H115 H 0.670806 0.700364 0.904033 0.055 Uiso 1 1 calc R U . C 4
C116 C 0.56024(17) 0.68583(15) 0.90580(16) 0.0418(6) Uani 1 1 d . . . C 4
C117 C 0.53746(19) 0.76065(16) 0.90165(18) 0.0482(7) Uani 1 1 d . . . C 4
C118 C 0.5899(2) 0.82276(18) 0.8952(2) 0.0626(9) Uani 1 1 d . . . C 4
H11F H 0.632566 0.814802 0.927726 0.075 Uiso 1 1 calc R U . C 4
H11G H 0.564165 0.867085 0.910971 0.075 Uiso 1 1 calc R U . C 4
C119 C 0.6189(3) 0.8338(3) 0.8193(3) 0.0929(16) Uani 1 1 d . . . C 4
H11H H 0.657277 0.871250 0.819551 0.139 Uiso 1 1 calc R U . C 4
H11I H 0.577936 0.848542 0.788092 0.139 Uiso 1 1 calc R U . C 4
H11J H 0.640317 0.788718 0.801620 0.139 Uiso 1 1 calc R U . C 4
C120 C 0.4625(2) 0.76065(16) 0.90164(18) 0.0488(7) Uani 1 1 d . . . C 4
C121 C 0.4102(2) 0.82333(19) 0.8950(2) 0.0640(10) Uani 1 1 d . . . C 4
H12A H 0.436196 0.867632 0.910370 0.077 Uiso 1 1 calc R U . C 4
H12B H 0.367526 0.815841 0.927706 0.077 Uiso 1 1 calc R U . C 4
C122 C 0.3811(3) 0.8338(3) 0.8192(3) 0.0930(16) Uani 1 1 d . . . C 4
H12C H 0.347354 0.875205 0.818041 0.139 Uiso 1 1 calc R U . C 4
H12D H 0.354226 0.790576 0.803995 0.139 Uiso 1 1 calc R U . C 4
H12E H 0.422891 0.842446 0.786672 0.139 Uiso 1 1 calc R U . C 4
C123 C 0.43948(17) 0.68605(15) 0.90560(17) 0.0421(6) Uani 1 1 d . . . C 4
C124 C 0.36646(17) 0.66426(17) 0.90547(18) 0.0469(7) Uani 1 1 d . . . C 4
H124 H 0.329033 0.700258 0.903895 0.056 Uiso 1 1 calc R U . C 4
C125 C 0.34439(16) 0.59376(16) 0.90747(16) 0.0412(6) Uani 1 1 d . . . C 4
C126 C 0.26714(17) 0.57110(19) 0.90548(18) 0.0482(7) Uani 1 1 d . . . C 4
C127 C 0.20201(19) 0.6212(2) 0.8978(2) 0.0613(9) Uani 1 1 d . . . C 4
H12F H 0.211233 0.664740 0.926972 0.074 Uiso 1 1 calc R U . C 4
H12G H 0.157069 0.597325 0.916971 0.074 Uiso 1 1 calc R U . C 4
C128 C 0.1871(3) 0.6439(3) 0.8210(3) 0.0923(16) Uani 1 1 d . . . C 4
H12H H 0.138089 0.666672 0.817977 0.138 Uiso 1 1 calc R U . C 4
H12I H 0.188353 0.601535 0.789847 0.138 Uiso 1 1 calc R U . C 4
H12J H 0.225313 0.678183 0.805650 0.138 Uiso 1 1 calc R U . C 4
C129 C 0.26769(17) 0.49870(18) 0.90973(18) 0.0471(7) Uani 1 1 d . . . C 4
C130 C 0.20264(19) 0.4480(2) 0.9100(2) 0.0599(9) Uani 1 1 d . . . C 4
H13A H 0.157750 0.474311 0.925927 0.072 Uiso 1 1 calc R U . C 4
H13B H 0.212204 0.409044 0.944957 0.072 Uiso 1 1 calc R U . C 4
C131 C 0.1877(3) 0.4148(3) 0.8368(3) 0.0876(14) Uani 1 1 d . . . C 4
H13C H 0.143576 0.383999 0.839458 0.131 Uiso 1 1 calc R U . C 4
H13D H 0.230671 0.385915 0.822122 0.131 Uiso 1 1 calc R U . C 4
H13E H 0.179274 0.453077 0.801662 0.131 Uiso 1 1 calc R U . C 4
C132 C 0.34434(16) 0.47701(16) 0.91301(17) 0.0401(6) Uani 1 1 d . . . C 4
C133 C 0.36660(17) 0.40682(17) 0.91598(17) 0.0444(7) Uani 1 1 d . . . C 4
H133 H 0.329122 0.370901 0.918160 0.053 Uiso 1 1 calc R U . C 4
C134 C 0.43978(16) 0.38449(15) 0.91602(16) 0.0400(6) Uani 1 1 d . . . C 4
C135 C 0.46249(19) 0.31028(16) 0.91568(17) 0.0449(7) Uani 1 1 d . . . C 4
C136 C 0.4099(2) 0.24731(18) 0.9129(2) 0.0567(9) Uani 1 1 d . . . C 4
H13F H 0.367275 0.256908 0.945030 0.068 Uiso 1 1 calc R U . C 4
H13G H 0.435797 0.203974 0.930889 0.068 Uiso 1 1 calc R U . C 4
C137 C 0.3808(3) 0.2322(3) 0.8379(2) 0.0845(14) Uani 1 1 d . . . C 4
H13H H 0.347556 0.190484 0.839220 0.127 Uiso 1 1 calc R U . C 4
H13I H 0.422614 0.222254 0.805838 0.127 Uiso 1 1 calc R U . C 4
H13J H 0.353371 0.274253 0.820426 0.127 Uiso 1 1 calc R U . C 4
C138 C 0.6192(3) 0.2326(3) 0.8379(3) 0.0854(14) Uani 1 1 d . . . C 4
H13K H 0.653712 0.191839 0.839251 0.128 Uiso 1 1 calc R U . C 4
H13L H 0.645137 0.275266 0.819934 0.128 Uiso 1 1 calc R U . C 4
H13M H 0.577440 0.221167 0.806218 0.128 Uiso 1 1 calc R U . C 4
C139 C 0.5903(2) 0.24730(17) 0.9128(2) 0.0560(8) Uani 1 1 d . . . C 4
H13N H 0.564573 0.203829 0.930778 0.067 Uiso 1 1 calc R U . C 4
H13O H 0.632906 0.257005 0.944901 0.067 Uiso 1 1 calc R U . C 4
C140 C 0.53763(19) 0.30983(16) 0.91576(17) 0.0451(7) Uani 1 1 d . . . C 4
C141 C 0.56054(17) 0.38459(15) 0.91633(16) 0.0400(6) Uani 1 1 d . . . C 4
C142 C 0.63343(17) 0.40627(16) 0.91608(17) 0.0438(7) Uani 1 1 d . . . C 4
H142 H 0.670859 0.370282 0.918006 0.053 Uiso 1 1 calc R U . C 4
C143 C 0.65544(16) 0.47669(16) 0.91321(17) 0.0402(6) Uani 1 1 d . . . C 4
C144 C 0.73236(17) 0.49904(19) 0.90957(18) 0.0472(7) Uani 1 1 d . . . C 4
C145 C 0.79721(19) 0.4478(2) 0.9100(2) 0.0595(9) Uani 1 1 d . . . C 4
H14A H 0.786984 0.408693 0.944587 0.071 Uiso 1 1 calc R U . C 4
H14B H 0.842044 0.473787 0.926689 0.071 Uiso 1 1 calc R U . C 4
C146 C 0.8130(3) 0.4150(3) 0.8368(3) 0.0894(15) Uani 1 1 d . . . C 4
H14C H 0.858759 0.386553 0.839119 0.134 Uiso 1 1 calc R U . C 4
H14D H 0.818894 0.453515 0.801419 0.134 Uiso 1 1 calc R U . C 4
H14E H 0.771469 0.383956 0.822825 0.134 Uiso 1 1 calc R U . C 4

loop_
_atom_site_aniso_label
_atom_site_aniso_U_11
_atom_site_aniso_U_22
_atom_site_aniso_U_33
_atom_site_aniso_U_23
_atom_site_aniso_U_13
_atom_site_aniso_U_12
C1 0.254(12) 0.238(12) 0.174(13) 0.085(10) -0.063(11) 0.001(11)
C2 0.116(10) 0.277(12) 0.246(12) -0.044(10) -0.081(10) -0.029(11)
C3 0.097(8) 0.226(11) 0.129(8) -0.024(8) -0.048(6) -0.046(8)
C4 0.183(12) 0.278(12) 0.204(13) -0.033(11) -0.105(10) 0.011(11)
C5 0.221(12) 0.196(12) 0.127(10) 0.024(9) -0.048(9) 0.073(9)
C6 0.259(12) 0.163(12) 0.251(13) 0.113(9) -0.078(11) 0.018(10)
C7 0.233(12) 0.151(11) 0.184(11) 0.051(9) -0.048(10) 0.057(10)
C8 0.231(12) 0.187(10) 0.158(12) -0.050(10) 0.030(10) 0.062(10)
C9 0.240(12) 0.146(10) 0.207(10) -0.069(9) 0.005(9) 0.120(8)
C10 0.196(11) 0.150(11) 0.322(13) 0.027(11) -0.012(11) -0.110(9)
C11 0.252(12) 0.098(9) 0.187(10) -0.011(9) 0.003(9) -0.061(9)
C12 0.084(8) 0.210(10) 0.180(9) 0.007(9) 0.045(7) -0.064(8)
C13 0.208(12) 0.196(11) 0.245(13) 0.087(10) 0.040(10) -0.103(10)
C14 0.197(11) 0.160(10) 0.124(9) 0.046(8) 0.047(8) -0.046(9)
C15 0.226(11) 0.189(10) 0.098(9) 0.048(8) 0.027(9) 0.004(9)
C16 0.151(11) 0.219(11) 0.152(10) 0.014(9) 0.058(9) -0.034(10)
C17 0.161(12) 0.224(11) 0.201(12) -0.033(10) 0.040(10) 0.041(11)
C18 0.248(11) 0.197(11) 0.102(10) 0.018(9) -0.040(10) 0.055(10)
C19 0.248(12) 0.078(9) 0.332(13) -0.008(12) -0.044(11) -0.038(11)
C20 0.217(11) 0.280(12) 0.096(9) -0.055(9) 0.073(9) -0.003(10)
C21 0.218(12) 0.188(12) 0.244(12) 0.077(10) -0.091(10) 0.061(10)
C22 0.266(13) 0.146(12) 0.309(13) -0.047(12) -0.046(11) -0.063(11)
C23 0.132(11) 0.236(12) 0.229(11) -0.021(10) 0.039(11) 0.080(11)
C24 0.250(12) 0.229(11) 0.120(12) -0.028(10) -0.064(10) 0.032(10)
C25 0.284(12) 0.204(11) 0.153(12) -0.077(10) -0.057(11) 0.005(10)
C26 0.210(12) 0.177(12) 0.316(13) -0.032(11) -0.054(11) -0.101(10)
C27 0.246(12) 0.208(12) 0.202(12) 0.123(9) -0.076(10) 0.000(10)
C28 0.257(12) 0.117(12) 0.336(13) 0.042(12) -0.039(11) -0.071(10)
C29 0.213(12) 0.147(11) 0.266(12) -0.065(10) 0.007(10) 0.082(9)
C30 0.212(12) 0.210(10) 0.127(11) -0.035(10) 0.033(10) 0.019(9)
C31 0.216(11) 0.285(12) 0.072(9) 0.053(10) 0.004(10) -0.051(10)
C32 0.244(11) 0.170(10) 0.094(9) 0.058(7) -0.004(9) 0.028(9)
C33 0.276(13) 0.178(13) 0.255(13) -0.073(11) -0.044(11) -0.044(11)
C34 0.203(12) 0.233(12) 0.195(12) 0.065(10) -0.097(10) 0.035(10)
C35 0.080(9) 0.235(11) 0.184(10) -0.029(9) -0.018(8) -0.047(9)
C36 0.126(10) 0.205(11) 0.237(11) -0.008(10) -0.070(11) 0.077(9)
C37 0.181(12) 0.149(10) 0.270(12) -0.037(10) -0.016(10) 0.112(8)
C38 0.157(11) 0.223(11) 0.158(11) -0.012(10) 0.047(9) 0.019(10)
C39 0.225(11) 0.198(11) 0.064(7) -0.008(8) 0.032(8) 0.036(9)
C40 0.087(9) 0.261(12) 0.253(12) -0.014(10) 0.017(11) 0.028(11)
C41 0.156(11) 0.184(10) 0.171(9) 0.013(9) 0.042(8) -0.108(9)
C42 0.119(10) 0.237(12) 0.196(11) -0.008(10) -0.078(9) 0.071(10)
C43 0.223(13) 0.261(12) 0.191(13) -0.036(11) -0.087(11) 0.000(11)
C44 0.272(12) 0.163(12) 0.239(13) -0.074(11) -0.018(11) 0.025(11)
C45 0.242(11) 0.199(12) 0.238(10) -0.087(9) 0.042(10) 0.068(10)
C46 0.115(11) 0.256(12) 0.281(12) -0.049(11) -0.060(11) -0.072(10)
C47 0.262(11) 0.191(10) 0.053(7) -0.058(8) -0.050(8) 0.038(9)
C48 0.081(8) 0.226(11) 0.219(11) -0.043(9) 0.029(9) 0.038(10)
C49 0.110(9) 0.233(12) 0.285(12) -0.009(11) 0.000(11) -0.088(9)
C50 0.177(12) 0.185(12) 0.216(11) -0.028(10) 0.015(10) 0.108(9)
C51 0.067(8) 0.237(11) 0.218(10) -0.020(9) 0.016(10) -0.018(10)
C52 0.259(12) 0.161(11) 0.232(12) -0.117(9) 0.022(10) 0.033(10)
C53 0.289(12) 0.125(11) 0.246(11) -0.017(11) -0.034(10) 0.015(11)
C54 0.269(12) 0.097(10) 0.293(13) 0.097(10) -0.055(11) -0.007(11)
C55 0.192(13) 0.183(12) 0.252(12) 0.038(11) -0.074(11) 0.080(10)
C56 0.226(11) 0.140(9) 0.158(9) 0.075(8) 0.030(9) -0.059(9)
C57 0.265(12) 0.078(9) 0.205(10) 0.030(9) -0.015(9) -0.055(9)
C58 0.201(10) 0.286(12) 0.059(7) -0.048(9) 0.056(8) -0.038(10)
C59 0.124(9) 0.174(10) 0.163(9) -0.016(8) -0.003(7) -0.107(7)
C60 0.210(11) 0.105(8) 0.154(9) 0.044(7) 0.039(8) -0.090(7)
C61 0.232(13) 0.240(12) 0.220(13) -0.077(11) -0.085(10) -0.048(11)
C62 0.258(11) 0.107(10) 0.177(10) 0.072(8) -0.024(10) 0.024(10)
C63 0.271(12) 0.058(7) 0.209(11) 0.017(8) -0.020(10) 0.003(10)
C64 0.277(12) 0.059(8) 0.321(13) -0.009(11) -0.033(11) 0.028(10)
C65 0.251(12) 0.116(10) 0.218(11) -0.071(9) -0.005(10) -0.026(11)
C66 0.280(12) 0.133(11) 0.233(11) -0.089(10) 0.012(10) 0.007(11)
C67 0.216(12) 0.150(12) 0.316(12) 0.014(11) -0.038(11) 0.069(9)
C68 0.265(12) 0.108(10) 0.300(13) 0.103(9) -0.037(11) -0.044(10)
C69 0.231(11) 0.257(12) 0.102(10) -0.064(10) 0.012(10) -0.065(10)
C70 0.247(12) 0.177(11) 0.159(11) -0.078(9) -0.026(10) 0.043(10)
C71 0.168(12) 0.235(12) 0.189(11) 0.008(10) -0.085(10) 0.037(10)
C72 0.162(12) 0.243(12) 0.175(11) 0.002(10) -0.089(9) 0.051(10)
C73 0.142(10) 0.260(11) 0.121(10) -0.017(9) -0.057(8) 0.002(10)
C74 0.190(12) 0.194(11) 0.198(12) -0.070(9) 0.022(10) 0.058(10)
C75 0.147(10) 0.238(12) 0.208(11) -0.044(10) 0.072(9) 0.081(9)
C76 0.066(7) 0.240(11) 0.196(10) -0.031(9) -0.027(9) -0.014(9)
C77 0.219(11) 0.122(9) 0.155(9) 0.032(8) -0.046(9) 0.109(8)
C78 0.169(11) 0.183(11) 0.182(10) -0.013(9) -0.047(10) 0.115(9)
C79 0.258(11) 0.129(10) 0.141(10) 0.081(7) 0.006(9) -0.007(10)
C80 0.103(10) 0.267(12) 0.240(12) -0.024(11) -0.057(12) 0.032(11)
C81 0.244(12) 0.162(11) 0.167(10) -0.081(9) 0.017(9) -0.068(10)
C82 0.158(10) 0.219(11) 0.123(9) -0.039(8) -0.033(7) -0.098(8)
C83 0.225(11) 0.262(12) 0.084(9) 0.068(9) -0.037(9) -0.028(10)
C84 0.180(9) 0.246(11) 0.052(6) -0.032(8) -0.042(6) -0.062(9)
C85 0.177(10) 0.276(12) 0.056(7) 0.015(8) -0.040(7) -0.051(9)
C86 0.124(11) 0.231(11) 0.216(11) -0.021(9) -0.055(11) 0.055(10)
C87 0.147(11) 0.258(12) 0.211(12) 0.013(11) 0.074(10) -0.049(11)
C88 0.248(12) 0.139(11) 0.251(11) -0.016(11) -0.025(10) 0.065(10)
C89 0.116(12) 0.263(12) 0.265(13) 0.004(11) 0.031(11) -0.048(11)
C90 0.182(11) 0.150(10) 0.179(10) -0.009(9) 0.006(9) -0.106(8)
C91 0.191(11) 0.215(12) 0.206(11) -0.078(9) 0.075(9) 0.087(9)
C92 0.118(10) 0.213(11) 0.254(12) -0.021(10) -0.013(11) 0.079(9)
C93 0.161(12) 0.270(12) 0.189(13) -0.012(11) 0.083(9) 0.010(12)
C94 0.255(12) 0.219(12) 0.214(13) -0.096(10) -0.072(11) -0.024(10)
C95 0.161(12) 0.196(12) 0.289(13) 0.028(11) 0.008(10) -0.128(9)
C96 0.186(12) 0.225(12) 0.284(13) -0.063(10) -0.078(10) -0.084(10)
C97 0.243(12) 0.076(9) 0.336(13) 0.042(11) -0.055(11) 0.039(9)
C98 0.250(12) 0.119(11) 0.291(13) -0.065(11) -0.007(11) 0.052(10)
C99 0.230(12) 0.266(13) 0.147(12) 0.065(11) 0.014(11) -0.054(11)
C100 0.246(11) 0.203(12) 0.205(11) -0.119(9) 0.055(10) 0.010(10)
C101 0.232(11) 0.197(11) 0.156(11) -0.106(8) 0.024(9) -0.039(10)
C102 0.228(11) 0.228(12) 0.195(11) -0.095(9) 0.060(10) 0.030(10)
C103 0.190(13) 0.256(13) 0.202(13) 0.049(11) 0.054(10) -0.083(11)
C104 0.184(10) 0.170(10) 0.149(9) -0.048(8) -0.008(8) -0.087(8)
C105 0.177(12) 0.285(13) 0.133(11) -0.016(11) 0.085(9) -0.016(10)
C106 0.215(12) 0.277(13) 0.169(13) 0.037(11) 0.050(10) -0.042(11)
C107 0.266(12) 0.218(12) 0.212(13) 0.102(10) -0.011(11) -0.038(11)
C108 0.248(12) 0.176(12) 0.244(13) 0.114(9) 0.002(11) -0.087(10)
Y1 0.452(19) 0.164(6) 0.120(5) -0.103(5) -0.003(8) 0.003(9)
Y2 0.44(2) 0.62(3) 0.142(8) -0.090(12) 0.111(12) 0.29(2)
Y3 0.33(2) 0.109(7) 0.045(4) -0.035(4) 0.013(7) -0.015(12)
Y4 0.254(12) 0.50(2) 0.073(4) 0.050(7) -0.042(5) 0.108(12)
Y5 0.266(12) 0.482(19) 0.086(4) 0.050(7) 0.071(5) -0.059(12)
Y6 0.412(18) 0.60(3) 0.108(6) -0.074(10) -0.089(9) -0.265(19)
C109 0.213(10) 0.184(9) 0.069(5) -0.028(4) 0.002(5) -0.007(7)
Ni1 0.0317(2) 0.0276(2) 0.0425(3) -0.00077(13) -0.00007(14) -0.00002(13)
N1 0.0352(12) 0.0349(12) 0.0452(14) -0.0019(9) -0.0023(10) 0.0004(9)
N2 0.0395(13) 0.0293(12) 0.0433(13) -0.0021(9) 0.0001(10) 0.0002(9)
N3 0.0370(12) 0.0355(12) 0.0440(14) -0.0008(9) 0.0019(10) -0.0002(10)
N4 0.0394(13) 0.0317(12) 0.0460(14) 0.0019(9) -0.0014(10) 0.0001(10)
C111 0.093(3) 0.103(4) 0.085(3) 0.003(3) 0.029(3) -0.045(3)
C112 0.0426(18) 0.066(2) 0.078(3) -0.0022(19) 0.0080(16) -0.0106(16)
C113 0.0388(16) 0.0527(19) 0.0526(18) -0.0024(14) 0.0036(13) -0.0061(14)
C114 0.0379(15) 0.0424(16) 0.0429(16) 0.0001(12) 0.0027(11) -0.0066(12)
C115 0.0437(16) 0.0380(16) 0.0550(18) 0.0022(13) 0.0035(13) -0.0101(12)
C116 0.0482(16) 0.0305(14) 0.0468(16) 0.0029(11) 0.0031(12) -0.0040(12)
C117 0.0585(19) 0.0311(15) 0.0549(19) 0.0041(12) 0.0021(14) -0.0030(13)
C118 0.077(2) 0.0337(16) 0.077(2) 0.0063(15) 0.0036(19) -0.0116(16)
C119 0.115(4) 0.076(3) 0.088(3) 0.024(2) 0.013(3) -0.037(3)
C120 0.060(2) 0.0304(15) 0.0558(19) 0.0022(12) -0.0015(14) 0.0042(13)
C121 0.081(3) 0.0344(17) 0.077(2) 0.0058(15) -0.0053(19) 0.0149(17)
C122 0.116(4) 0.077(3) 0.085(3) 0.020(2) -0.011(3) 0.040(3)
C123 0.0473(16) 0.0285(14) 0.0505(17) 0.0007(11) -0.0032(12) 0.0034(12)
C124 0.0425(16) 0.0401(16) 0.0580(19) -0.0009(13) -0.0037(13) 0.0107(13)
C125 0.0346(14) 0.0445(16) 0.0444(16) 0.0003(12) -0.0032(11) 0.0043(12)
C126 0.0368(15) 0.0531(19) 0.0549(19) -0.0047(14) -0.0033(13) 0.0030(13)
C127 0.0410(17) 0.068(2) 0.075(2) -0.0036(18) -0.0085(16) 0.0131(16)
C128 0.093(3) 0.099(4) 0.085(3) 0.000(3) -0.025(3) 0.044(3)
C129 0.0373(15) 0.0517(19) 0.0522(18) -0.0051(14) -0.0036(13) -0.0030(14)
C130 0.0396(17) 0.068(2) 0.072(2) -0.0049(18) -0.0046(15) -0.0097(16)
C131 0.076(3) 0.096(4) 0.090(3) -0.018(3) -0.020(2) -0.028(3)
C132 0.0335(14) 0.0419(16) 0.0449(16) -0.0030(12) -0.0022(11) -0.0025(11)
C133 0.0417(16) 0.0414(17) 0.0501(17) -0.0025(12) -0.0014(12) -0.0090(12)
C134 0.0432(16) 0.0302(14) 0.0465(16) -0.0023(11) -0.0011(12) -0.0036(11)
C135 0.0555(18) 0.0314(15) 0.0478(17) -0.0029(12) 0.0000(13) -0.0016(13)
C136 0.070(2) 0.0334(16) 0.066(2) -0.0032(14) -0.0009(17) -0.0088(15)
C137 0.103(3) 0.072(3) 0.079(3) -0.014(2) -0.014(2) -0.038(3)
C138 0.106(4) 0.067(3) 0.084(3) -0.012(2) 0.015(3) 0.036(3)
C139 0.068(2) 0.0318(15) 0.068(2) -0.0021(14) 0.0027(17) 0.0085(15)
C140 0.0554(18) 0.0318(15) 0.0481(17) -0.0013(12) 0.0011(13) 0.0001(13)
C141 0.0459(16) 0.0296(14) 0.0444(16) -0.0040(11) 0.0019(12) 0.0022(12)
C142 0.0398(15) 0.0407(16) 0.0508(17) -0.0028(12) -0.0001(12) 0.0099(12)
C143 0.0345(14) 0.0395(15) 0.0466(17) -0.0049(12) 0.0019(12) 0.0048(11)
C144 0.0371(15) 0.0526(19) 0.0520(18) -0.0052(14) 0.0039(13) 0.0010(14)
C145 0.0394(17) 0.066(2) 0.073(2) -0.0061(18) 0.0038(15) 0.0094(16)
C146 0.079(3) 0.097(4) 0.092(3) -0.015(3) 0.021(2) 0.032(3)

loop_
_atom_type_symbol
_atom_type_description
_atom_type_scat_dispersion_real
_atom_type_scat_dispersion_imag
_atom_type_scat_source
C C 0.0027 0.0014 'International Tables Vol C Tables 4.2.6.8 and 6.1.1.4'
H H 0.0000 0.0000 'International Tables Vol C Tables 4.2.6.8 and 6.1.1.4'
N N 0.0053 0.0028 'International Tables Vol C Tables 4.2.6.8 and 6.1.1.4'
S S 0.1098 0.1057 'International Tables Vol C Tables 4.2.6.8 and 6.1.1.4'
Ni Ni 0.3436 0.9622 'International Tables Vol C Tables 4.2.6.8 and 6.1.1.4'
Y Y -1.1694 3.0922 'International Tables Vol C Tables 4.2.6.8 and 6.1.1.4'

loop_
_geom_angle_atom_site_label_1
_geom_angle_atom_site_label_2
_geom_angle_atom_site_label_3
_geom_angle
_geom_angle_site_symmetry_1
C83 C1 C27 130(2) .
C83 C1 C34 118.8(18) .
C27 C1 C34 108.7(17) .
C4 C2 C80 104.5(12) .
C4 C2 C46 136(2) .
C80 C2 C46 110.4(17) .
C35 C3 C82 118.6(17) .
C35 C3 C73 137(2) .
C82 C3 C73 98.5(14) .
C2 C4 C72 112.9(12) .
C2 C4 C43 120.8(19) .
C72 C4 C43 114.6(17) .
C7 C5 C72 116.8(18) .
C7 C5 C18 123.6(17) .
C72 C5 C18 113.4(15) .
C27 C6 C21 106.7(17) .
C27 C6 C54 130.7(19) .
C21 C6 C54 115.7(17) .
C77 C7 C5 122.7(17) .
C77 C7 C62 109.9(16) .
C5 C7 C62 120.6(15) .
C30 C8 C74 104.5(12) .
C30 C8 C70 129(2) .
C74 C8 C70 117.6(18) .
C88 C9 C45 123.1(17) .
C88 C9 C50 105.1(14) .
C45 C9 C50 122.6(18) .
C95 C10 C26 116(2) .
C95 C10 C28 129(3) .
C26 C10 C28 106.9(17) .
C57 C11 C65 122.1(17) .
C57 C11 C90 120.1(16) .
C65 C11 C90 107.7(14) .
C16 C12 C41 114(2) .
C16 C12 C51 110(2) .
C41 C12 C51 133(2) .
C103 C13 C95 118.8(19) .
C103 C13 C108 112.5(18) .
C95 C13 C108 121(2) .
C16 C14 C56 122(2) .
C16 C14 C15 123(2) .
C56 C14 C15 109.4(13) .
C39 C15 C32 108(2) .
C39 C15 C14 132(2) .
C32 C15 C14 110.0(12) .
C39 C15 C30 37.2(15) .
C32 C15 C30 140.2(19) .
C14 C15 C30 95.7(15) .
C14 C16 C38 102(2) .
C14 C16 C12 122(3) .
C38 C16 C12 129(3) .
C48 C17 C74 124.8(19) .
C48 C17 C38 118(2) .
C74 C17 C38 108.1(12) .
C32 C18 C24 128.3(17) .
C32 C18 C5 109.9(15) .
C24 C18 C5 110.3(15) .
C28 C19 C22 104.0(17) .
C28 C19 C64 127(2) .
C22 C19 C64 124(2) .
C58 C20 C102 115(2) .
C58 C20 C105 132(3) .
C102 C20 C105 105.5(19) .
C34 C21 C6 111.2(17) .
C34 C21 C55 119(2) .
C6 C21 C55 123(2) .
C19 C22 C26 111.7(18) .
C19 C22 C33 116(3) .
C26 C22 C33 126(3) .
C75 C23 C50 108.2(18) .
C75 C23 C40 126.2(18) .
C50 C23 C40 120(2) .
C18 C24 C43 135.0(18) .
C18 C24 C47 108.2(18) .
C43 C24 C47 114.3(17) .
C47 C25 C94 141(2) .
C47 C25 C70 102(2) .
C94 C25 C70 108.6(16) .
C10 C26 C96 137(2) .
C10 C26 C22 105.1(17) .
C96 C26 C22 109(3) .
C6 C27 C1 108.2(17) .
C6 C27 C107 124.4(19) .
C1 C27 C107 118.3(18) .
C19 C28 C68 125(2) .
C19 C28 C10 111.7(18) .
C68 C28 C10 110(3) .
C37 C29 C74 116.4(17) .
C37 C29 C98 114.4(17) .
C74 C29 C98 124.1(17) .
C39 C30 C38 126(3) .
C39 C30 C8 113(3) .
C38 C30 C8 110.9(13) .
C39 C30 C15 37.9(16) .
C38 C30 C15 89.1(16) .
C8 C30 C15 145(3) .
C58 C31 C83 116.0(17) .
C58 C31 C99 131(2) .
C83 C31 C99 108.0(18) .
C18 C32 C15 129.1(16) .
C18 C32 C79 123.7(16) .
C15 C32 C79 102.3(11) .
C44 C33 C94 108.4(18) .
C44 C33 C22 122(3) .
C94 C33 C22 121(3) .
C21 C34 C71 110(2) .
C21 C34 C1 105.1(17) .
C71 C34 C1 131.5(19) .
C3 C35 C76 111(2) .
C3 C35 C59 121.9(17) .
C76 C35 C59 116(2) .
C86 C36 C92 127.0(19) .
C86 C36 C55 120(2) .
C92 C36 C55 109.1(16) .
C29 C37 C67 121.7(19) .
C29 C37 C92 119.0(17) .
C67 C37 C92 104.8(15) .
C16 C38 C17 118(2) .
C16 C38 C30 130(2) .
C17 C38 C30 106.2(13) .
C30 C39 C15 105(3) .
C30 C39 C47 119(3) .
C15 C39 C47 129(2) .
C80 C40 C23 115(2) .
C80 C40 C89 122.3(19) .
C23 C40 C89 117.3(18) .
C60 C41 C12 120(2) .
C60 C41 C59 123.3(17) .
C12 C41 C59 102.6(19) .
C78 C42 C72 117(2) .
C78 C42 C80 124(2) .
C72 C42 C80 112.6(13) .
C4 C43 C24 112.6(17) .
C4 C43 C61 101.3(17) .
C24 C43 C61 136(2) .
C33 C44 C98 121(3) .
C33 C44 C70 110.0(17) .
C98 C44 C70 124.0(19) .
C9 C45 C91 114.8(18) .
C9 C45 C52 113.5(16) .
C91 C45 C52 118.2(17) .
C9 C45 C102 144.6(15) .
C91 C45 C102 43.8(10) .
C52 C45 C102 74.7(14) .
C2 C46 C49 127.7(19) .
C2 C46 C96 105.1(16) .
C49 C46 C96 123.6(18) .
C25 C47 C24 103.3(17) .
C25 C47 C39 130(2) .
C24 C47 C39 114.4(16) .
C17 C48 C92 112.8(18) .
C17 C48 C51 124(2) .
C92 C48 C51 119.0(17) .
C89 C49 C46 117.8(18) .
C89 C49 C95 109.5(17) .
C46 C49 C95 124.5(19) .
C9 C50 C23 124.2(18) .
C9 C50 C78 109.1(16) .
C23 C50 C78 122.2(19) .
C76 C51 C48 120.3(19) .
C76 C51 C12 113(2) .
C48 C51 C12 121(2) .
C66 C52 C45 118.6(19) .
C66 C52 C100 131(2) .
C45 C52 C100 104.4(18) .
C88 C53 C63 115.0(17) .
C88 C53 C66 103.0(15) .
C63 C53 C66 136.2(17) .
C97 C54 C6 121.8(18) .
C97 C54 C68 128.9(18) .
C6 C54 C68 105.9(16) .
C21 C55 C67 121(2) .
C21 C55 C36 127(3) .
C67 C55 C36 106.7(16) .
C14 C56 C79 104.5(12) .
C14 C56 C60 117.8(19) .
C79 C56 C60 127.1(16) .
C11 C57 C60 112.0(15) .
C11 C57 C63 120.7(16) .
C60 C57 C63 125.7(16) .
C20 C58 C31 107(2) .
C20 C58 C69 126(2) .
C31 C58 C69 120.6(19) .
C90 C59 C35 116.8(16) .
C90 C59 C41 107.2(16) .
C35 C59 C41 131.5(19) .
C57 C60 C41 125.0(16) .
C57 C60 C56 111.6(16) .
C41 C60 C56 120.0(18) .
C94 C61 C96 118(2) .
C94 C61 C43 101.1(17) .
C96 C61 C43 140(2) .
C79 C62 C7 116.1(15) .
C79 C62 C63 125.9(15) .
C7 C62 C63 111.9(14) .
C53 C63 C57 108.0(14) .
C53 C63 C62 132.8(17) .
C57 C63 C62 113.6(14) .
C98 C64 C97 129.3(19) .
C98 C64 C19 114(2) .
C97 C64 C19 105.3(17) .
C66 C65 C81 126.1(18) .
C66 C65 C11 120.3(17) .
C81 C65 C11 110.3(15) .
C65 C66 C52 108.4(18) .
C65 C66 C53 111.2(17) .
C52 C66 C53 130.9(19) .
C55 C67 C97 116.4(18) .
C55 C67 C37 110.6(16) .
C97 C67 C37 127.7(18) .
C108 C68 C28 125(2) .
C108 C68 C54 122.5(19) .
C28 C68 C54 106.2(17) .
C101 C69 C84 112(2) .
C101 C69 C58 120(2) .
C84 C69 C58 121(2) .
C25 C70 C44 104.0(15) .
C25 C70 C8 127(2) .
C44 C70 C8 118.0(18) .
C34 C71 C73 107.6(19) .
C34 C71 C86 140(3) .
C73 C71 C86 108(2) .
C42 C72 C4 102.0(12) .
C42 C72 C5 120(2) .
C4 C72 C5 133.9(19) .
C85 C73 C3 119.9(16) .
C85 C73 C71 118.7(18) .
C3 C73 C71 114(2) .
C29 C74 C17 121.1(17) .
C29 C74 C8 122.4(18) .
C17 C74 C8 110.1(12) .
C91 C75 C23 128.4(19) .
C91 C75 C93 108.6(16) .
C23 C75 C93 116.1(17) .
C51 C76 C35 123(2) .
C51 C76 C86 122.4(19) .
C35 C76 C86 112(2) .
C7 C77 C78 114.5(18) .
C7 C77 C88 139.2(19) .
C78 C77 C88 103.5(14) .
C42 C78 C77 129(2) .
C42 C78 C50 116(2) .
C77 C78 C50 107.3(16) .
C62 C79 C56 115.1(15) .
C62 C79 C32 126.0(16) .
C56 C79 C32 113.1(11) .
C40 C80 C42 123(2) .
C40 C80 C2 126.1(19) .
C42 C80 C2 106.8(12) .
C101 C81 C104 122(2) .
C101 C81 C65 121.6(19) .
C104 C81 C65 106.2(16) .
C104 C82 C3 117.6(16) .
C104 C82 C84 119.8(18) .
C3 C82 C84 110.6(14) .
C1 C83 C31 117.7(18) .
C1 C83 C85 109.3(17) .
C31 C83 C85 121.5(16) .
C69 C84 C85 122.5(18) .
C69 C84 C82 123.5(18) .
C85 C84 C82 107.4(14) .
C84 C85 C73 102.9(14) .
C84 C85 C83 117.9(16) .
C73 C85 C83 129.6(17) .
C36 C86 C76 113.4(19) .
C36 C86 C71 104(2) .
C76 C86 C71 135(2) .
C93 C87 C89 129(2) .
C93 C87 C103 101.1(16) .
C89 C87 C103 124.3(19) .
C9 C88 C53 130.0(17) .
C9 C88 C77 113.9(15) .
C53 C88 C77 111.2(17) .
C87 C89 C49 124(2) .
C87 C89 C40 112.8(18) .
C49 C89 C40 115.5(18) .
C59 C90 C104 117.6(16) .
C59 C90 C11 128.8(19) .
C104 C90 C11 102.4(14) .
C45 C91 C75 121.8(19) .
C45 C91 C102 93.3(17) .
C75 C91 C102 131.6(16) .
C36 C92 C48 117.3(18) .
C36 C92 C37 108.5(16) .
C48 C92 C37 124.2(18) .
C105 C93 C87 120.8(18) .
C105 C93 C75 116.9(18) .
C87 C93 C75 118.3(19) .
C61 C94 C25 118(2) .
C61 C94 C33 115(3) .
C25 C94 C33 108.7(17) .
C13 C95 C10 115(2) .
C13 C95 C49 127.7(19) .
C10 C95 C49 113.8(18) .
C26 C96 C61 126(3) .
C26 C96 C46 103.9(18) .
C61 C96 C46 113.8(19) .
C54 C97 C67 120.8(18) .
C54 C97 C64 126.1(18) .
C67 C97 C64 106.4(17) .
C64 C98 C44 122(2) .
C64 C98 C29 118.4(18) .
C44 C98 C29 113.6(18) .
C106 C99 C107 105.2(18) .
C106 C99 C31 113(2) .
C107 C99 C31 135(2) .
C102 C100 C52 102(2) .
C102 C100 C101 129(2) .
C52 C100 C101 117.6(19) .
C69 C101 C81 128(2) .
C69 C101 C100 112(2) .
C81 C101 C100 114(2) .
C100 C102 C91 121(2) .
C100 C102 C20 116(2) .
C91 C102 C20 120(2) .
C100 C102 C45 78.2(16) .
C91 C102 C45 42.9(10) .
C20 C102 C45 156.8(18) .
C13 C103 C106 131(2) .
C13 C103 C87 115.8(19) .
C106 C103 C87 105.3(16) .
C82 C104 C81 114(2) .
C82 C104 C90 126.9(17) .
C81 C104 C90 113.4(16) .
C93 C105 C106 98.0(17) .
C93 C105 C20 134(2) .
C106 C105 C20 117(2) .
C99 C106 C105 120(2) .
C99 C106 C103 121(2) .
C105 C106 C103 114.4(17) .
C27 C107 C99 108.5(17) .
C27 C107 C108 109.7(17) .
C99 C107 C108 139(2) .
C68 C108 C13 119(2) .
C68 C108 C107 124.9(19) .
C13 C108 C107 111.3(18) .
Y3 Y1 Y2 63.2(17) .
Y3 Y1 Y6 63.2(16) .
Y2 Y1 Y6 120.2(14) .
Y3 Y1 Y4 25.8(15) .
Y2 Y1 Y4 83.1(11) .
Y6 Y1 Y4 38.7(8) .
Y3 Y1 Y5 25.7(15) .
Y2 Y1 Y5 38.8(8) .
Y6 Y1 Y5 82.8(10) .
Y4 Y1 Y5 44.6(5) .
Y3 Y1 C109 69.9(6) .
Y2 Y1 C109 69.4(5) .
Y6 Y1 C109 69.0(4) .
Y4 Y1 C109 59.5(4) .
Y5 Y1 C109 59.3(4) .
Y3 Y2 Y5 63.3(11) .
Y3 Y2 Y1 38.4(9) .
Y5 Y2 Y1 101.0(13) .
Y3 Y2 C109 68.8(5) .
Y5 Y2 C109 71.3(5) .
Y1 Y2 C109 72.9(5) .
Y3 Y2 Y4 26.3(10) .
Y5 Y2 Y4 40.1(7) .
Y1 Y2 Y4 61.4(8) .
C109 Y2 Y4 55.9(4) .
Y3 Y2 Y6 18.1(7) .
Y5 Y2 Y6 72.6(9) .
Y1 Y2 Y6 29.8(8) .
C109 Y2 Y6 55.3(4) .
Y4 Y2 Y6 32.5(5) .
Y1 Y3 Y6 78.0(17) .
Y1 Y3 Y2 78(2) .
Y6 Y3 Y2 143.8(14) .
Y1 Y3 Y4 138(2) .
Y6 Y3 Y4 61.3(15) .
Y2 Y3 Y4 129.3(18) .
Y1 Y3 Y5 138(2) .
Y6 Y3 Y5 128.9(18) .
Y2 Y3 Y5 61.3(15) .
Y4 Y3 Y5 71.5(11) .
Y1 Y3 C109 86.2(8) .
Y6 Y3 C109 75.4(6) .
Y2 Y3 C109 75.9(6) .
Y4 Y3 C109 74.1(6) .
Y5 Y3 C109 73.9(6) .
Y6 Y4 Y3 55.6(12) .
Y6 Y4 Y5 107.7(12) .
Y3 Y4 Y5 54.7(10) .
Y6 Y4 Y1 40.1(9) .
Y3 Y4 Y1 16.4(8) .
Y5 Y4 Y1 68.2(7) .
Y6 Y4 C109 71.2(5) .
Y3 Y4 C109 67.8(4) .
Y5 Y4 C109 67.9(4) .
Y1 Y4 C109 61.9(4) .
Y6 Y4 Y2 74.7(10) .
Y3 Y4 Y2 24.4(10) .
Y5 Y4 Y2 33.0(8) .
Y1 Y4 Y2 35.5(6) .
C109 Y4 Y2 56.1(4) .
Y2 Y5 Y3 55.4(13) .
Y2 Y5 Y4 106.9(13) .
Y3 Y5 Y4 53.8(11) .
Y2 Y5 C109 71.6(5) .
Y3 Y5 C109 67.6(4) .
Y4 Y5 C109 67.8(4) .
Y2 Y5 Y1 40.2(10) .
Y3 Y5 Y1 16.2(9) .
Y4 Y5 Y1 67.2(7) .
C109 Y5 Y1 61.6(4) .
Y2 Y5 Y6 74.5(11) .
Y3 Y5 Y6 24.3(10) .
Y4 Y5 Y6 32.4(7) .
C109 Y5 Y6 55.7(3) .
Y1 Y5 Y6 35.1(5) .
Y3 Y6 Y4 63.1(11) .
Y3 Y6 Y1 38.8(8) .
Y4 Y6 Y1 101.3(12) .
Y3 Y6 C109 69.4(6) .
Y4 Y6 C109 71.9(5) .
Y1 Y6 C109 73.5(5) .
Y3 Y6 Y2 18.2(8) .
Y4 Y6 Y2 72.7(8) .
Y1 Y6 Y2 30.1(8) .
C109 Y6 Y2 55.8(4) .
Y3 Y6 Y5 26.8(9) .
Y4 Y6 Y5 39.9(7) .
Y1 Y6 Y5 62.0(8) .
C109 Y6 Y5 56.0(4) .
Y2 Y6 Y5 32.9(5) .
C109 C109 Y3 162.7(15) 3_666
C109 C109 Y6 145.2(16) 3_666
Y3 C109 Y6 35.2(7) .
C109 C109 Y5 126.5(14) 3_666
Y3 C109 Y5 38.5(6) .
Y6 C109 Y5 68.3(5) .
C109 C109 Y4 127.6(14) 3_666
Y3 C109 Y4 38.1(6) .
Y6 C109 Y4 36.8(6) .
Y5 C109 Y4 44.3(5) .
C109 C109 Y2 143.6(16) 3_666
Y3 C109 Y2 35.3(7) .
Y6 C109 Y2 69.0(6) .
Y5 C109 Y2 37.1(6) .
Y4 C109 Y2 68.0(5) .
C109 C109 Y1 173.4(14) 3_666
Y3 C109 Y1 23.9(4) .
Y6 C109 Y1 37.5(5) .
Y5 C109 Y1 59.0(5) .
Y4 C109 Y1 58.6(5) .
Y2 C109 Y1 37.7(6) .
N3 Ni1 N2 89.90(10) .
N3 Ni1 N1 178.10(10) .
N2 Ni1 N1 90.12(10) .
N3 Ni1 N4 89.91(10) .
N2 Ni1 N4 178.65(10) .
N1 Ni1 N4 90.03(10) .
C125 N1 C132 104.8(2) .
C125 N1 Ni1 127.6(2) .
C132 N1 Ni1 127.6(2) .
C134 N2 C141 104.2(2) .
C134 N2 Ni1 127.80(19) .
C141 N2 Ni1 128.00(19) .
C114 N3 C143 104.6(2) .
C114 N3 Ni1 127.9(2) .
C143 N3 Ni1 127.5(2) .
C116 N4 C123 104.9(2) .
C116 N4 Ni1 127.7(2) .
C123 N4 Ni1 127.5(2) .
C112 C111 H11A 109.5 .
C112 C111 H11B 109.5 .
H11A C111 H11B 109.5 .
C112 C111 H11C 109.5 .
H11A C111 H11C 109.5 .
H11B C111 H11C 109.5 .
C113 C112 C111 113.8(3) .
C113 C112 H11D 108.8 .
C111 C112 H11D 108.8 .
C113 C112 H11E 108.8 .
C111 C112 H11E 108.8 .
H11D C112 H11E 107.7 .
C144 C113 C114 106.2(3) .
C144 C113 C112 128.9(3) .
C114 C113 C112 124.9(3) .
C115 C114 N3 125.1(3) .
C115 C114 C113 123.6(3) .
N3 C114 C113 111.3(3) .
C114 C115 C116 123.9(3) .
C114 C115 H115 118.0 .
C116 C115 H115 118.0 .
N4 C116 C115 125.5(3) .
N4 C116 C117 111.2(3) .
C115 C116 C117 123.3(3) .
C120 C117 C116 106.4(3) .
C120 C117 C118 129.1(3) .
C116 C117 C118 124.5(3) .
C117 C118 C119 113.3(3) .
C117 C118 H11F 108.9 .
C119 C118 H11F 108.9 .
C117 C118 H11G 108.9 .
C119 C118 H11G 108.9 .
H11F C118 H11G 107.7 .
C118 C119 H11H 109.5 .
C118 C119 H11I 109.5 .
H11H C119 H11I 109.5 .
C118 C119 H11J 109.5 .
H11H C119 H11J 109.5 .
H11I C119 H11J 109.5 .
C117 C120 C123 106.6(3) .
C117 C120 C121 128.8(3) .
C123 C120 C121 124.6(3) .
C120 C121 C122 113.0(3) .
C120 C121 H12A 109.0 .
C122 C121 H12A 109.0 .
C120 C121 H12B 109.0 .
C122 C121 H12B 109.0 .
H12A C121 H12B 107.8 .
C121 C122 H12C 109.5 .
C121 C122 H12D 109.5 .
H12C C122 H12D 109.5 .
C121 C122 H12E 109.5 .
H12C C122 H12E 109.5 .
H12D C122 H12E 109.5 .
C124 C123 N4 125.4(3) .
C124 C123 C120 123.7(3) .
N4 C123 C120 110.9(3) .
C125 C124 C123 124.0(3) .
C125 C124 H124 118.0 .
C123 C124 H124 118.0 .
C124 C125 N1 125.5(3) .
C124 C125 C126 123.6(3) .
N1 C125 C126 110.8(3) .
C129 C126 C125 106.3(3) .
C129 C126 C127 129.0(3) .
C125 C126 C127 124.6(3) .
C126 C127 C128 113.6(3) .
C126 C127 H12F 108.8 .
C128 C127 H12F 108.8 .
C126 C127 H12G 108.8 .
C128 C127 H12G 108.8 .
H12F C127 H12G 107.7 .
C127 C128 H12H 109.5 .
C127 C128 H12I 109.5 .
H12H C128 H12I 109.5 .
C127 C128 H12J 109.5 .
H12H C128 H12J 109.5 .
H12I C128 H12J 109.5 .
C126 C129 C132 106.8(3) .
C126 C129 C130 128.4(3) .
C132 C129 C130 124.8(3) .
C129 C130 C131 112.8(3) .
C129 C130 H13A 109.0 .
C131 C130 H13A 109.0 .
C129 C130 H13B 109.0 .
C131 C130 H13B 109.0 .
H13A C130 H13B 107.8 .
C130 C131 H13C 109.5 .
C130 C131 H13D 109.5 .
H13C C131 H13D 109.5 .
C130 C131 H13E 109.5 .
H13C C131 H13E 109.5 .
H13D C131 H13E 109.5 .
C133 C132 N1 125.4(3) .
C133 C132 C129 123.4(3) .
N1 C132 C129 111.2(3) .
C132 C133 C134 124.5(3) .
C132 C133 H133 117.7 .
C134 C133 H133 117.7 .
N2 C134 C133 124.6(3) .
N2 C134 C135 111.4(3) .
C133 C134 C135 124.0(3) .
C140 C135 C134 106.8(3) .
C140 C135 C136 128.6(3) .
C134 C135 C136 124.6(3) .
C135 C136 C137 113.1(3) .
C135 C136 H13F 109.0 .
C137 C136 H13F 109.0 .
C135 C136 H13G 109.0 .
C137 C136 H13G 109.0 .
H13F C136 H13G 107.8 .
C136 C137 H13H 109.5 .
C136 C137 H13I 109.5 .
H13H C137 H13I 109.5 .
C136 C137 H13J 109.5 .
H13H C137 H13J 109.5 .
H13I C137 H13J 109.5 .
C139 C138 H13K 109.5 .
C139 C138 H13L 109.5 .
H13K C138 H13L 109.5 .
C139 C138 H13M 109.5 .
H13K C138 H13M 109.5 .
H13L C138 H13M 109.5 .
C140 C139 C138 112.9(3) .
C140 C139 H13N 109.0 .
C138 C139 H13N 109.0 .
C140 C139 H13O 109.0 .
C138 C139 H13O 109.0 .
H13N C139 H13O 107.8 .
C135 C140 C141 106.2(3) .
C135 C140 C139 129.5(3) .
C141 C140 C139 124.3(3) .
C142 C141 N2 125.0(3) .
C142 C141 C140 123.6(3) .
N2 C141 C140 111.4(3) .
C143 C142 C141 123.9(3) .
C143 C142 H142 118.1 .
C141 C142 H142 118.1 .
C142 C143 N3 125.7(3) .
C142 C143 C144 123.6(3) .
N3 C143 C144 110.7(3) .
C113 C144 C143 107.2(3) .
C113 C144 C145 128.8(3) .
C143 C144 C145 124.0(3) .
C144 C145 C146 113.1(3) .
C144 C145 H14A 109.0 .
C146 C145 H14A 109.0 .
C144 C145 H14B 109.0 .
C146 C145 H14B 109.0 .
H14A C145 H14B 107.8 .
C145 C146 H14C 109.5 .
C145 C146 H14D 109.5 .
H14C C146 H14D 109.5 .
C145 C146 H14E 109.5 .
H14C C146 H14E 109.5 .
H14D C146 H14E 109.5 .

loop_
_geom_bond_atom_site_label_1
_geom_bond_atom_site_label_2
_geom_bond_distance
_geom_bond_site_symmetry_2
C1 C83 1.361(18) .
C1 C27 1.383(18) .
C1 C34 1.389(19) .
C2 C4 1.434(14) .
C2 C80 1.436(14) .
C2 C46 1.442(18) .
C3 C35 1.412(17) .
C3 C82 1.407(18) .
C3 C73 1.416(17) .
C4 C72 1.435(13) .
C4 C43 1.434(19) .
C5 C7 1.406(17) .
C5 C72 1.445(17) .
C5 C18 1.525(18) .
C6 C27 1.336(18) .
C6 C21 1.384(18) .
C6 C54 1.439(18) .
C7 C77 1.356(17) .
C7 C62 1.441(18) .
C8 C30 1.434(17) .
C8 C74 1.439(14) .
C8 C70 1.499(18) .
C9 C88 1.338(17) .
C9 C45 1.351(18) .
C9 C50 1.409(18) .
C10 C95 1.434(19) .
C10 C26 1.434(19) .
C10 C28 1.478(19) .
C11 C57 1.413(17) .
C11 C65 1.429(17) .
C11 C90 1.464(18) .
C12 C16 1.46(2) .
C12 C41 1.46(2) .
C12 C51 1.48(2) .
C13 C103 1.413(19) .
C13 C95 1.432(18) .
C13 C108 1.451(19) .
C14 C16 1.39(3) .
C14 C56 1.398(16) .
C14 C15 1.442(16) .
C15 C39 1.29(3) .
C15 C32 1.426(16) .
C15 C30 2.03(3) .
C16 C38 1.38(3) .
C17 C48 1.364(18) .
C17 C74 1.420(13) .
C17 C38 1.429(17) .
C18 C32 1.391(18) .
C18 C24 1.446(18) .
C19 C28 1.401(19) .
C19 C22 1.45(2) .
C19 C64 1.509(18) .
C20 C58 1.29(3) .
C20 C102 1.387(19) .
C20 C105 1.421(19) .
C21 C34 1.339(19) .
C21 C55 1.395(18) .
C22 C26 1.47(2) .
C22 C33 1.44(4) .
C23 C75 1.374(18) .
C23 C50 1.422(18) .
C23 C40 1.427(18) .
C24 C43 1.480(18) .
C24 C47 1.501(18) .
C25 C47 1.418(18) .
C25 C94 1.436(19) .
C25 C70 1.479(19) .
C26 C96 1.458(19) .
C27 C107 1.390(18) .
C28 C68 1.443(19) .
C29 C37 1.394(18) .
C29 C74 1.410(17) .
C29 C98 1.487(18) .
C30 C39 1.27(3) .
C30 C38 1.432(17) .
C31 C58 1.403(19) .
C31 C83 1.421(18) .
C31 C99 1.447(18) .
C32 C79 1.450(13) .
C33 C44 1.40(2) .
C33 C94 1.44(2) .
C34 C71 1.379(19) .
C35 C76 1.41(3) .
C35 C59 1.441(18) .
C36 C86 1.407(18) .
C36 C92 1.415(18) .
C36 C55 1.435(19) .
C37 C67 1.446(18) .
C37 C92 1.458(18) .
C39 C47 1.75(4) .
C40 C80 1.399(18) .
C40 C89 1.470(18) .
C41 C60 1.414(18) .
C41 C59 1.477(17) .
C42 C78 1.27(3) .
C42 C72 1.407(17) .
C42 C80 1.428(17) .
C43 C61 1.496(19) .
C44 C98 1.460(18) .
C44 C70 1.497(19) .
C45 C91 1.359(17) .
C45 C52 1.362(16) .
C45 C102 1.99(3) .
C46 C49 1.472(18) .
C46 C96 1.482(19) .
C48 C92 1.415(18) .
C48 C51 1.448(18) .
C49 C89 1.454(18) .
C49 C95 1.469(18) .
C50 C78 1.456(18) .
C51 C76 1.412(18) .
C52 C66 1.355(18) .
C52 C100 1.368(17) .
C53 C88 1.346(18) .
C53 C63 1.388(17) .
C53 C66 1.414(17) .
C54 C97 1.385(18) .
C54 C68 1.461(18) .
C55 C67 1.407(19) .
C56 C79 1.431(13) .
C56 C60 1.444(17) .
C57 C60 1.410(17) .
C57 C63 1.424(17) .
C58 C69 1.443(18) .
C59 C90 1.371(17) .
C61 C94 1.429(19) .
C61 C96 1.460(18) .
C62 C79 1.290(16) .
C62 C63 1.502(17) .
C64 C98 1.425(18) .
C64 C97 1.446(18) .
C65 C66 1.343(18) .
C65 C81 1.382(19) .
C67 C97 1.436(18) .
C68 C108 1.446(19) .
C69 C101 1.26(3) .
C69 C84 1.321(18) .
C71 C73 1.430(19) .
C71 C86 1.48(4) .
C73 C85 1.387(18) .
C75 C91 1.368(18) .
C75 C93 1.400(18) .
C76 C86 1.454(19) .
C77 C78 1.403(19) .
C77 C88 1.462(17) .
C81 C101 1.371(18) .
C81 C104 1.379(18) .
C82 C104 1.293(17) .
C82 C84 1.515(17) .
C83 C85 1.450(17) .
C84 C85 1.373(17) .
C87 C93 1.377(18) .
C87 C89 1.388(18) .
C87 C103 1.439(19) .
C90 C104 1.437(17) .
C91 C102 1.381(17) .
C93 C105 1.370(19) .
C99 C106 1.396(19) .
C99 C107 1.432(19) .
C100 C102 1.33(3) .
C100 C101 1.386(19) .
C103 C106 1.425(19) .
C105 C106 1.393(19) .
C107 C108 1.444(18) .
Y1 Y3 0.971(14) .
Y1 Y2 1.53(2) .
Y1 Y6 1.52(2) .
Y1 Y4 2.312(18) .
Y1 Y5 2.330(19) .
Y1 C109 2.391(9) .
Y2 Y3 1.39(3) .
Y2 Y5 1.49(2) .
Y2 C109 2.341(10) .
Y2 Y4 2.615(18) .
Y2 Y6 2.64(2) .
Y3 Y6 1.39(2) .
Y3 Y4 1.50(2) .
Y3 Y5 1.51(2) .
Y3 C109 2.250(10) .
Y4 Y6 1.47(2) .
Y4 Y5 1.761(17) .
Y4 C109 2.336(10) .
Y5 C109 2.337(10) .
Y5 Y6 2.617(17) .
Y6 C109 2.327(10) .
C109 C109 1.083(14) 3_666
Ni1 N3 1.957(3) .
Ni1 N2 1.962(2) .
Ni1 N1 1.963(3) .
Ni1 N4 1.967(3) .
N1 C125 1.372(4) .
N1 C132 1.372(4) .
N2 C134 1.378(4) .
N2 C141 1.376(4) .
N3 C114 1.378(4) .
N3 C143 1.378(4) .
N4 C116 1.366(4) .
N4 C123 1.375(4) .
C111 C112 1.508(6) .
C111 H11A 0.9800 .
C111 H11B 0.9800 .
C111 H11C 0.9800 .
C112 C113 1.496(5) .
C112 H11D 0.9900 .
C112 H11E 0.9900 .
C113 C144 1.349(5) .
C113 C114 1.448(4) .
C114 C115 1.371(4) .
C115 C116 1.378(4) .
C115 H115 0.9500 .
C116 C117 1.453(4) .
C117 C120 1.349(5) .
C117 C118 1.496(5) .
C118 C119 1.525(6) .
C118 H11F 0.9900 .
C118 H11G 0.9900 .
C119 H11H 0.9800 .
C119 H11I 0.9800 .
C119 H11J 0.9800 .
C120 C123 1.450(4) .
C120 C121 1.503(5) .
C121 C122 1.523(6) .
C121 H12A 0.9900 .
C121 H12B 0.9900 .
C122 H12C 0.9800 .
C122 H12D 0.9800 .
C122 H12E 0.9800 .
C123 C124 1.375(4) .
C124 C125 1.370(4) .
C124 H124 0.9500 .
C125 C126 1.453(4) .
C126 C129 1.349(5) .
C126 C127 1.504(5) .
C127 C128 1.518(6) .
C127 H12F 0.9900 .
C127 H12G 0.9900 .
C128 H12H 0.9800 .
C128 H12I 0.9800 .
C128 H12J 0.9800 .
C129 C132 1.438(4) .
C129 C130 1.503(5) .
C130 C131 1.525(6) .
C130 H13A 0.9900 .
C130 H13B 0.9900 .
C131 H13C 0.9800 .
C131 H13D 0.9800 .
C131 H13E 0.9800 .
C132 C133 1.366(4) .
C133 C134 1.380(4) .
C133 H133 0.9500 .
C134 C135 1.439(4) .
C135 C140 1.352(5) .
C135 C136 1.507(4) .
C136 C137 1.521(5) .
C136 H13F 0.9900 .
C136 H13G 0.9900 .
C137 H13H 0.9800 .
C137 H13I 0.9800 .
C137 H13J 0.9800 .
C138 C139 1.517(6) .
C138 H13K 0.9800 .
C138 H13L 0.9800 .
C138 H13M 0.9800 .
C139 C140 1.501(4) .
C139 H13N 0.9900 .
C139 H13O 0.9900 .
C140 C141 1.450(4) .
C141 C142 1.372(4) .
C142 C143 1.369(4) .
C142 H142 0.9500 .
C143 C144 1.447(4) .
C144 C145 1.506(5) .
C145 C146 1.525(6) .
C145 H14A 0.9900 .
C145 H14B 0.9900 .
C146 H14C 0.9800 .
C146 H14D 0.9800 .
C146 H14E 0.9800 .

loop_
_platon_squeeze_void_nr
_platon_squeeze_void_average_x
_platon_squeeze_void_average_y
_platon_squeeze_void_average_z
_platon_squeeze_void_volume
_platon_squeeze_void_count_electrons
_platon_squeeze_void_content
1 0.000 0.500 0.249 454 165 ' '
2 0.500 1.000 0.160 454 164 ' '
